data_4035192
loop_
_publ_author_name
'Mellerup, Soren K.'
'Li, Cally'
'Wang, Xiang'
'Wang, Suning'

_publ_section_title
;
 Controlling Isomerization Selectivity in Chiral, Photochromic N,C-Chelate
 Organoboron Systems with Extended \p-Conjugation.
;
_journal_issue 19
_journal_name_full 'The Journal of organic chemistry'
_journal_page_first 11970
_journal_page_last 11977
_journal_paper_doi 10.1021/acs.joc.8b01856
_journal_volume 83
_journal_year 2018
_chemical_formula_sum 'C30 H28 B N'
_chemical_formula_weight 413.34
_space_group_crystal_system monoclinic
_space_group_IT_number 14
_space_group_name_Hall '-P 2ybc'
_space_group_name_H-M_alt 'P 1 21/c 1'
_atom_sites_solution_hydrogens geom
_audit_creation_method SHELXL-2014/7
_cell_angle_alpha 90
_cell_angle_beta 110.8920(10)
_cell_angle_gamma 90
_cell_formula_units_Z 4
_cell_length_a 11.7753(4)
_cell_length_b 14.8277(4)
_cell_length_c 14.2674(4)
_cell_measurement_reflns_used 9755
_cell_measurement_temperature 180(2)
_cell_measurement_theta_max 26.99
_cell_measurement_theta_min 2.31
_cell_volume 2327.32(12)
_computing_cell_refinement 'Bruker SAINT'
_computing_data_collection 'Bruker APEX2'
_computing_data_reduction 'Bruker SAINT'
_computing_molecular_graphics 'Bruker SHELXTL'
_computing_publication_material 'Bruker SHELXTL'
_computing_structure_refinement 'SHELXL-2014/7 (Sheldrick, 2014)'
_computing_structure_solution 'SHELXS-97 (Sheldrick 2008)'
_diffrn_ambient_temperature 180(2)
_diffrn_measured_fraction_theta_full 0.999
_diffrn_measured_fraction_theta_max 0.999
_diffrn_measurement_device_type 'Bruker APEX-II CCD'
_diffrn_measurement_method '\f and \w scans'
_diffrn_radiation_type MoK\a
_diffrn_radiation_wavelength 0.71073
_diffrn_reflns_av_R_equivalents 0.0345
_diffrn_reflns_av_unetI/netI 0.0137
_diffrn_reflns_Laue_measured_fraction_full 0.999
_diffrn_reflns_Laue_measured_fraction_max 0.999
_diffrn_reflns_limit_h_max 15
_diffrn_reflns_limit_h_min -15
_diffrn_reflns_limit_k_max 19
_diffrn_reflns_limit_k_min -19
_diffrn_reflns_limit_l_max 18
_diffrn_reflns_limit_l_min -18
_diffrn_reflns_number 77051
_diffrn_reflns_point_group_measured_fraction_full 0.999
_diffrn_reflns_point_group_measured_fraction_max 0.999
_diffrn_reflns_theta_full 25.242
_diffrn_reflns_theta_max 27.115
_diffrn_reflns_theta_min 2.054
_exptl_absorpt_coefficient_mu 0.067
_exptl_absorpt_correction_T_max 0.745
_exptl_absorpt_correction_T_min 0.717
_exptl_absorpt_correction_type multi-scan
_exptl_crystal_colour Colorless
_exptl_crystal_density_diffrn 1.180
_exptl_crystal_description Block
_exptl_crystal_F_000 880
_exptl_crystal_size_max 0.120
_exptl_crystal_size_mid 0.100
_exptl_crystal_size_min 0.080
_refine_diff_density_max 0.465
_refine_diff_density_min -0.327
_refine_diff_density_rms 0.041
_refine_ls_extinction_method none
_refine_ls_goodness_of_fit_ref 1.060
_refine_ls_hydrogen_treatment constr
_refine_ls_matrix_type full
_refine_ls_number_parameters 294
_refine_ls_number_reflns 5134
_refine_ls_number_restraints 0
_refine_ls_restrained_S_all 1.060
_refine_ls_R_factor_all 0.0535
_refine_ls_R_factor_gt 0.0494
_refine_ls_shift/su_max 0.000
_refine_ls_shift/su_mean 0.000
_refine_ls_structure_factor_coef Fsqd
_refine_ls_weighting_details 'w=1/[\s^2^(Fo^2^)+(0.0504P)^2^+1.2763P] where P=(Fo^2^+2Fc^2^)/3'
_refine_ls_weighting_scheme calc
_refine_ls_wR_factor_gt 0.1238
_refine_ls_wR_factor_ref 0.1270
_reflns_Friedel_coverage 0.000
_reflns_number_gt 4712
_reflns_number_total 5134
_reflns_threshold_expression 'I > 2\s(I)'
_cod_data_source_file jo8b01856_si_002.cif
_cod_data_source_block sk41
_cod_depositor_comments
;
The following automatic conversions were performed:

data item '_exptl_absorpt_correction_type' value 'Multi-scan' was
changed to 'multi-scan' in accordance with the
/home/data/users/saulius/crontab/automatic-downloads/current/ACS/lib/dictionaries/cif_core.dic
dictionary named 'cif_core.dic' version 2.4.2 last updated on
2011-04-26.

Automatic conversion script
Id: cif_fix_values 6909 2019-04-08 15:41:33Z antanas 
;
_cod_original_sg_symbol_H-M 'P 21/c'
_cod_database_code 4035192
_shelx_shelxl_version_number 2014/7
_shelx_space_group_comment
; 
The symmetry employed for this shelxl refinement is uniquely defined 
by the following loop, which should always be used as a source of 
symmetry information in preference to the above space-group names. 
They are only intended as comments. 
;
_shelx_estimated_absorpt_t_min 0.992
_shelx_estimated_absorpt_t_max 0.995

loop_
_space_group_symop_operation_xyz
'x, y, z'
'-x, y+1/2, -z+1/2'
'-x, -y, -z'
'x, -y-1/2, z-1/2'

loop_
_atom_site_label
_atom_site_type_symbol
_atom_site_fract_x
_atom_site_fract_y
_atom_site_fract_z
_atom_site_U_iso_or_equiv
_atom_site_adp_type
_atom_site_occupancy
_atom_site_site_symmetry_order
_atom_site_calc_flag
_atom_site_refinement_flags_posn
_atom_site_refinement_flags_adp
C1 C 0.67740(11) 0.55785(9) 0.21044(10) 0.0228(3) Uani 1 1 d . .
B1 B 0.65533(14) 0.64439(10) 0.27316(11) 0.0256(3) Uani 1 1 d . .
N1 N 0.71220(11) 0.59616(8) 0.38328(9) 0.0305(3) Uani 1 1 d . .
C2 C 0.64214(14) 0.54360(10) 0.10851(11) 0.0338(3) Uani 1 1 d . .
H2 H 0.6029 0.5908 0.0636 0.041 Uiso 1 1 calc R U
C3 C 0.66271(15) 0.46203(11) 0.07047(12) 0.0368(3) Uani 1 1 d . .
H3 H 0.6387 0.4539 0.0000 0.044 Uiso 1 1 calc R U
C4 C 0.71830(15) 0.39200(11) 0.13497(13) 0.0383(4) Uani 1 1 d . .
H4 H 0.7330 0.3361 0.1088 0.046 Uiso 1 1 calc R U
C5 C 0.75214(15) 0.40368(10) 0.23715(12) 0.0350(3) Uani 1 1 d . .
H5 H 0.7894 0.3560 0.2821 0.042 Uiso 1 1 calc R U
C6 C 0.73062(13) 0.48679(9) 0.27325(11) 0.0275(3) Uani 1 1 d . .
C12 C 0.74116(12) 0.73515(9) 0.28969(10) 0.0255(3) Uani 1 1 d . .
C11 C 0.73027(14) 0.63190(11) 0.47570(11) 0.0342(3) Uani 1 1 d . .
H11 H 0.7020 0.6911 0.4804 0.041 Uiso 1 1 calc R U
C10 C 0.78856(16) 0.58399(12) 0.56203(12) 0.0413(4) Uani 1 1 d . .
H10 H 0.7979 0.6091 0.6256 0.050 Uiso 1 1 calc R U
C9 C 0.83374(17) 0.49866(13) 0.55568(12) 0.0451(4) Uani 1 1 d . .
H9 H 0.8747 0.4654 0.6151 0.054 Uiso 1 1 calc R U
C8 C 0.81942(15) 0.46209(11) 0.46354(12) 0.0388(4) Uani 1 1 d . .
H8 H 0.8512 0.4041 0.4586 0.047 Uiso 1 1 calc R U
C7 C 0.75721(13) 0.51193(9) 0.37752(11) 0.0281(3) Uani 1 1 d . .
C13 C 0.70847(13) 0.81592(9) 0.32733(10) 0.0279(3) Uani 1 1 d . .
C14 C 0.78607(14) 0.89061(10) 0.35061(11) 0.0318(3) Uani 1 1 d . .
H14 H 0.7615 0.9435 0.3758 0.038 Uiso 1 1 calc R U
C15 C 0.89732(14) 0.89011(10) 0.33827(11) 0.0324(3) Uani 1 1 d . .
C16 C 0.93009(13) 0.81176(10) 0.30183(11) 0.0315(3) Uani 1 1 d . .
H16 H 1.0058 0.8099 0.2922 0.038 Uiso 1 1 calc R U
C17 C 0.85638(13) 0.73548(9) 0.27868(11) 0.0285(3) Uani 1 1 d . .
C18 C 0.58929(14) 0.82957(11) 0.34431(12) 0.0362(3) Uani 1 1 d . .
H18A H 0.5261 0.8481 0.2813 0.054 Uiso 1 1 calc R U
H18B H 0.5997 0.8765 0.3951 0.054 Uiso 1 1 calc R U
H18C H 0.5653 0.7730 0.3675 0.054 Uiso 1 1 calc R U
C19 C 0.98215(16) 0.96995(12) 0.36584(15) 0.0468(4) Uani 1 1 d . .
H19A H 1.0098 0.9838 0.3103 0.070 Uiso 1 1 calc R U
H19B H 1.0525 0.9557 0.4260 0.070 Uiso 1 1 calc R U
H19C H 0.9393 1.0223 0.3792 0.070 Uiso 1 1 calc R U
C20 C 0.90764(15) 0.65430(11) 0.24366(15) 0.0432(4) Uani 1 1 d . .
H20A H 0.8550 0.6386 0.1752 0.065 Uiso 1 1 calc R U
H20B H 0.9118 0.6033 0.2884 0.065 Uiso 1 1 calc R U
H20C H 0.9894 0.6683 0.2446 0.065 Uiso 1 1 calc R U
C21 C 0.50824(13) 0.66047(9) 0.22484(10) 0.0256(3) Uani 1 1 d . .
C30 C 0.45540(15) 0.54656(11) 0.34013(13) 0.0401(4) Uani 1 1 d . .
H30A H 0.3816 0.5168 0.3413 0.060 Uiso 1 1 calc R U
H30B H 0.4969 0.5761 0.4048 0.060 Uiso 1 1 calc R U
H30C H 0.5096 0.5016 0.3280 0.060 Uiso 1 1 calc R U
C29 C 0.02362(16) 0.73130(13) 0.04643(15) 0.0481(4) Uani 1 1 d . .
H29 H -0.0600 0.7459 0.0149 0.058 Uiso 1 1 calc R U
C28 C 0.12591(14) 0.71339(11) 0.08507(12) 0.0366(3) Uani 1 1 d . .
C27 C 0.53954(14) 0.76710(10) 0.09212(11) 0.0337(3) Uani 1 1 d . .
H27A H 0.4954 0.7722 0.0197 0.051 Uiso 1 1 calc R U
H27B H 0.6150 0.7333 0.1044 0.051 Uiso 1 1 calc R U
H27C H 0.5588 0.8275 0.1213 0.051 Uiso 1 1 calc R U
C26 C 0.42158(13) 0.61639(9) 0.25719(11) 0.0291(3) Uani 1 1 d . .
C25 C 0.29786(13) 0.63475(10) 0.21190(12) 0.0325(3) Uani 1 1 d . .
H25 H 0.2422 0.6060 0.2367 0.039 Uiso 1 1 calc R U
C24 C 0.25357(13) 0.69393(10) 0.13153(11) 0.0306(3) Uani 1 1 d . .
C23 C 0.33708(13) 0.73400(9) 0.09563(11) 0.0296(3) Uani 1 1 d . .
H23 H 0.3085 0.7732 0.0394 0.036 Uiso 1 1 calc R U
C22 C 0.46114(13) 0.71795(9) 0.14007(10) 0.0269(3) Uani 1 1 d . .

loop_
_atom_site_aniso_label
_atom_site_aniso_U_11
_atom_site_aniso_U_22
_atom_site_aniso_U_33
_atom_site_aniso_U_23
_atom_site_aniso_U_13
_atom_site_aniso_U_12
C1 0.0233(6) 0.0215(6) 0.0247(6) -0.0019(5) 0.0096(5) 0.0003(5)
B1 0.0309(8) 0.0236(7) 0.0237(7) 0.0000(5) 0.0114(6) 0.0020(6)
N1 0.0325(6) 0.0308(6) 0.0293(6) 0.0009(5) 0.0123(5) -0.0024(5)
C2 0.0363(8) 0.0325(8) 0.0295(7) -0.0007(6) 0.0078(6) 0.0021(6)
C3 0.0391(8) 0.0413(8) 0.0297(7) -0.0095(6) 0.0121(6) -0.0032(7)
C4 0.0428(9) 0.0317(8) 0.0438(9) -0.0106(7) 0.0194(7) 0.0000(6)
C5 0.0418(8) 0.0261(7) 0.0391(8) 0.0009(6) 0.0170(7) 0.0043(6)
C6 0.0290(7) 0.0245(7) 0.0307(7) 0.0012(5) 0.0127(6) -0.0003(5)
C12 0.0286(7) 0.0252(6) 0.0247(6) 0.0027(5) 0.0118(5) 0.0022(5)
C11 0.0358(8) 0.0357(8) 0.0325(7) -0.0048(6) 0.0138(6) -0.0033(6)
C10 0.0446(9) 0.0522(10) 0.0265(7) -0.0034(7) 0.0117(7) -0.0061(7)
C9 0.0485(10) 0.0522(10) 0.0296(8) 0.0111(7) 0.0078(7) 0.0008(8)
C8 0.0431(9) 0.0353(8) 0.0360(8) 0.0078(6) 0.0118(7) 0.0040(7)
C7 0.0294(7) 0.0266(7) 0.0295(7) 0.0024(5) 0.0121(6) -0.0008(5)
C13 0.0311(7) 0.0282(7) 0.0259(6) 0.0005(5) 0.0118(5) 0.0024(5)
C14 0.0377(8) 0.0256(7) 0.0314(7) -0.0013(6) 0.0112(6) 0.0016(6)
C15 0.0330(7) 0.0304(7) 0.0302(7) 0.0046(6) 0.0067(6) -0.0010(6)
C16 0.0278(7) 0.0339(7) 0.0333(7) 0.0062(6) 0.0117(6) 0.0016(6)
C17 0.0305(7) 0.0280(7) 0.0295(7) 0.0048(5) 0.0138(6) 0.0043(5)
C18 0.0387(8) 0.0337(8) 0.0427(8) -0.0088(6) 0.0224(7) 0.0006(6)
C19 0.0431(9) 0.0380(9) 0.0571(11) -0.0024(8) 0.0153(8) -0.0069(7)
C20 0.0373(8) 0.0356(8) 0.0679(12) -0.0029(8) 0.0323(8) 0.0016(7)
C21 0.0307(7) 0.0217(6) 0.0271(6) -0.0016(5) 0.0136(5) -0.0001(5)
C30 0.0383(8) 0.0402(9) 0.0448(9) 0.0117(7) 0.0187(7) -0.0056(7)
C29 0.0342(9) 0.0521(11) 0.0536(10) -0.0038(8) 0.0102(8) -0.0007(7)
C28 0.0369(8) 0.0316(8) 0.0416(8) -0.0075(6) 0.0143(7) -0.0032(6)
C27 0.0376(8) 0.0351(8) 0.0318(7) 0.0077(6) 0.0166(6) 0.0023(6)
C26 0.0330(7) 0.0251(7) 0.0320(7) -0.0016(5) 0.0151(6) -0.0033(5)
C25 0.0325(7) 0.0292(7) 0.0403(8) -0.0039(6) 0.0183(6) -0.0060(6)
C24 0.0298(7) 0.0268(7) 0.0351(7) -0.0080(6) 0.0117(6) -0.0017(5)
C23 0.0345(7) 0.0263(7) 0.0280(7) -0.0019(5) 0.0110(6) 0.0022(5)
C22 0.0320(7) 0.0242(6) 0.0273(6) -0.0023(5) 0.0138(5) 0.0006(5)

loop_
_atom_type_symbol
_atom_type_description
_atom_type_scat_dispersion_real
_atom_type_scat_dispersion_imag
_atom_type_scat_source
C C 0.0033 0.0016 'International Tables Vol C Tables 4.2.6.8 and 6.1.1.4'
H H 0.0000 0.0000 'International Tables Vol C Tables 4.2.6.8 and 6.1.1.4'
B B 0.0013 0.0007 'International Tables Vol C Tables 4.2.6.8 and 6.1.1.4'
N N 0.0061 0.0033 'International Tables Vol C Tables 4.2.6.8 and 6.1.1.4'

loop_
_geom_angle_atom_site_label_1
_geom_angle_atom_site_label_2
_geom_angle_atom_site_label_3
_geom_angle
C2 C1 C6 117.64(12)
C2 C1 B1 130.52(12)
C6 C1 B1 111.55(11)
N1 B1 C21 118.50(11)
N1 B1 C1 95.27(10)
C21 B1 C1 103.55(11)
N1 B1 C12 101.50(11)
C21 B1 C12 116.35(11)
C1 B1 C12 120.61(11)
C11 N1 C7 118.75(13)
C11 N1 B1 128.83(12)
C7 N1 B1 112.05(11)
C1 C2 C3 121.28(14)
C1 C2 H2 119.4
C3 C2 H2 119.4
C2 C3 C4 120.13(14)
C2 C3 H3 119.9
C4 C3 H3 119.9
C5 C4 C3 119.85(14)
C5 C4 H4 120.1
C3 C4 H4 120.1
C4 C5 C6 118.69(14)
C4 C5 H5 120.7
C6 C5 H5 120.7
C1 C6 C5 122.37(13)
C1 C6 C7 110.52(12)
C5 C6 C7 127.11(13)
C17 C12 C13 115.92(12)
C17 C12 B1 123.23(12)
C13 C12 B1 120.48(12)
N1 C11 C10 121.38(15)
N1 C11 H11 119.3
C10 C11 H11 119.3
C11 C10 C9 119.54(15)
C11 C10 H10 120.2
C9 C10 H10 120.2
C8 C9 C10 120.17(15)
C8 C9 H9 119.9
C10 C9 H9 119.9
C9 C8 C7 118.60(15)
C9 C8 H8 120.7
C7 C8 H8 120.7
N1 C7 C8 121.52(13)
N1 C7 C6 110.35(12)
C8 C7 C6 128.13(14)
C14 C13 C12 121.01(13)
C14 C13 C18 114.77(13)
C12 C13 C18 124.21(13)
C15 C14 C13 122.29(14)
C15 C14 H14 118.9
C13 C14 H14 118.9
C14 C15 C16 117.16(14)
C14 C15 C19 122.15(14)
C16 C15 C19 120.66(14)
C15 C16 C17 122.55(13)
C15 C16 H16 118.7
C17 C16 H16 118.7
C16 C17 C12 121.06(13)
C16 C17 C20 115.95(13)
C12 C17 C20 122.98(13)
C13 C18 H18A 109.5
C13 C18 H18B 109.5
H18A C18 H18B 109.5
C13 C18 H18C 109.5
H18A C18 H18C 109.5
H18B C18 H18C 109.5
C15 C19 H19A 109.5
C15 C19 H19B 109.5
H19A C19 H19B 109.5
C15 C19 H19C 109.5
H19A C19 H19C 109.5
H19B C19 H19C 109.5
C17 C20 H20A 109.5
C17 C20 H20B 109.5
H20A C20 H20B 109.5
C17 C20 H20C 109.5
H20A C20 H20C 109.5
H20B C20 H20C 109.5
C26 C21 C22 116.42(13)
C26 C21 B1 124.82(12)
C22 C21 B1 118.63(11)
C26 C30 H30A 109.5
C26 C30 H30B 109.5
H30A C30 H30B 109.5
C26 C30 H30C 109.5
H30A C30 H30C 109.5
H30B C30 H30C 109.5
C28 C29 H29 180.0
C29 C28 C24 178.09(19)
C22 C27 H27A 109.5
C22 C27 H27B 109.5
H27A C27 H27B 109.5
C22 C27 H27C 109.5
H27A C27 H27C 109.5
H27B C27 H27C 109.5
C25 C26 C21 120.85(13)
C25 C26 C30 115.83(13)
C21 C26 C30 123.31(13)
C24 C25 C26 121.91(13)
C24 C25 H25 119.0
C26 C25 H25 119.0
C25 C24 C23 117.80(13)
C25 C24 C28 121.99(14)
C23 C24 C28 120.22(14)
C22 C23 C24 121.60(13)
C22 C23 H23 119.2
C24 C23 H23 119.2
C23 C22 C21 121.25(13)
C23 C22 C27 114.94(12)
C21 C22 C27 123.81(13)

loop_
_geom_bond_atom_site_label_1
_geom_bond_atom_site_label_2
_geom_bond_distance
C1 C2 1.3789(19)
C1 C6 1.3804(19)
C1 B1 1.6373(19)
B1 N1 1.6364(19)
B1 C21 1.637(2)
B1 C12 1.649(2)
N1 C11 1.3656(19)
N1 C7 1.3706(19)
C2 C3 1.382(2)
C2 H2 0.9500
C3 C4 1.387(2)
C3 H3 0.9500
C4 C5 1.378(2)
C4 H4 0.9500
C5 C6 1.393(2)
C5 H5 0.9500
C6 C7 1.455(2)
C12 C17 1.4204(19)
C12 C13 1.4208(19)
C11 C10 1.375(2)
C11 H11 0.9500
C10 C9 1.388(3)
C10 H10 0.9500
C9 C8 1.376(2)
C9 H9 0.9500
C8 C7 1.396(2)
C8 H8 0.9500
C13 C14 1.398(2)
C13 C18 1.520(2)
C14 C15 1.383(2)
C14 H14 0.9500
C15 C16 1.383(2)
C15 C19 1.508(2)
C16 C17 1.392(2)
C16 H16 0.9500
C17 C20 1.509(2)
C18 H18A 0.9800
C18 H18B 0.9800
C18 H18C 0.9800
C19 H19A 0.9800
C19 H19B 0.9800
C19 H19C 0.9800
C20 H20A 0.9800
C20 H20B 0.9800
C20 H20C 0.9800
C21 C26 1.4204(19)
C21 C22 1.4206(19)
C30 C26 1.515(2)
C30 H30A 0.9800
C30 H30B 0.9800
C30 H30C 0.9800
C29 C28 1.163(2)
C29 H29 0.9500
C28 C24 1.439(2)
C27 C22 1.5173(19)
C27 H27A 0.9800
C27 H27B 0.9800
C27 H27C 0.9800
C26 C25 1.394(2)
C25 C24 1.389(2)
C25 H25 0.9500
C24 C23 1.393(2)
C23 C22 1.390(2)
C23 H23 0.9500

loop_
_geom_torsion_atom_site_label_1
_geom_torsion_atom_site_label_2
_geom_torsion_atom_site_label_3
_geom_torsion_atom_site_label_4
_geom_torsion
C2 C1 B1 N1 173.55(14)
C6 C1 B1 N1 0.01(13)
C2 C1 B1 C21 52.55(18)
C6 C1 B1 C21 -121.00(12)
C2 C1 B1 C12 -79.76(19)
C6 C1 B1 C12 106.70(14)
C21 B1 N1 C11 -75.46(18)
C1 B1 N1 C11 176.02(13)
C12 B1 N1 C11 53.29(17)
C21 B1 N1 C7 111.76(13)
C1 B1 N1 C7 3.24(13)
C12 B1 N1 C7 -119.49(12)
C6 C1 C2 C3 -2.0(2)
B1 C1 C2 C3 -175.21(14)
C1 C2 C3 C4 0.9(2)
C2 C3 C4 C5 0.5(2)
C3 C4 C5 C6 -0.8(2)
C2 C1 C6 C5 1.8(2)
B1 C1 C6 C5 176.22(13)
C2 C1 C6 C7 -177.49(12)
B1 C1 C6 C7 -3.03(16)
C4 C5 C6 C1 -0.4(2)
C4 C5 C6 C7 178.72(14)
N1 B1 C12 C17 84.29(15)
C21 B1 C12 C17 -145.61(13)
C1 B1 C12 C17 -18.96(19)
N1 B1 C12 C13 -88.48(14)
C21 B1 C12 C13 41.62(17)
C1 B1 C12 C13 168.27(12)
C7 N1 C11 C10 -2.3(2)
B1 N1 C11 C10 -174.63(14)
N1 C11 C10 C9 2.2(2)
C11 C10 C9 C8 -0.5(3)
C10 C9 C8 C7 -1.0(3)
C11 N1 C7 C8 0.7(2)
B1 N1 C7 C8 174.30(13)
C11 N1 C7 C6 -178.95(12)
B1 N1 C7 C6 -5.36(15)
C9 C8 C7 N1 0.9(2)
C9 C8 C7 C6 -179.50(15)
C1 C6 C7 N1 5.33(16)
C5 C6 C7 N1 -173.88(14)
C1 C6 C7 C8 -174.30(14)
C5 C6 C7 C8 6.5(3)
C17 C12 C13 C14 0.63(19)
B1 C12 C13 C14 173.91(12)
C17 C12 C13 C18 179.80(13)
B1 C12 C13 C18 -6.9(2)
C12 C13 C14 C15 0.1(2)
C18 C13 C14 C15 -179.11(14)
C13 C14 C15 C16 -0.2(2)
C13 C14 C15 C19 -178.46(15)
C14 C15 C16 C17 -0.5(2)
C19 C15 C16 C17 177.78(14)
C15 C16 C17 C12 1.3(2)
C15 C16 C17 C20 -177.62(14)
C13 C12 C17 C16 -1.3(2)
B1 C12 C17 C16 -174.39(13)
C13 C12 C17 C20 177.52(14)
B1 C12 C17 C20 4.4(2)
N1 B1 C21 C26 -16.97(19)
C1 B1 C21 C26 86.81(15)
C12 B1 C21 C26 -138.44(13)
N1 B1 C21 C22 167.38(12)
C1 B1 C21 C22 -88.83(14)
C12 B1 C21 C22 45.91(17)
C22 C21 C26 C25 -4.7(2)
B1 C21 C26 C25 179.61(13)
C22 C21 C26 C30 174.31(13)
B1 C21 C26 C30 -1.4(2)
C21 C26 C25 C24 2.3(2)
C30 C26 C25 C24 -176.72(14)
C26 C25 C24 C23 1.1(2)
C26 C25 C24 C28 -179.61(14)
C25 C24 C23 C22 -1.9(2)
C28 C24 C23 C22 178.74(13)
C24 C23 C22 C21 -0.6(2)
C24 C23 C22 C27 -179.75(13)
C26 C21 C22 C23 3.83(19)
B1 C21 C22 C23 179.84(12)
C26 C21 C22 C27 -177.10(13)
B1 C21 C22 C27 -1.09(19)
